data_2220467
loop_
_publ_author_name
'Liu, Yaru'
'Pan, Yutian'
'Sun, Junshan'
'Zhang, Chuan'

_publ_section_title
;
 Triaquachlorido(1,10-phenanthroline-\k^2^<i>N</i>,<i>N</i>')cobalt(II)
 chloride monohydrate
;
_journal_coeditor_code CV2481
_journal_issue 1
_journal_name_full 'Acta Crystallographica Section E'
_journal_page_first m114
_journal_paper_doi 10.1107/S1600536808042591
_journal_volume 65
_journal_year 2009
_chemical_formula_iupac '[Co Cl (C12 H8 N2) (H2 O)3] Cl, H2 O'
_chemical_formula_moiety 'C12 H14 Cl1 Co N2 O3 +, Cl -, H2 O'
_chemical_formula_sum 'C12 H16 Cl2 Co N2 O4'
_chemical_formula_weight 382.10
_chemical_name_systematic
;
Triaquachlorido(1,10-phenanthroline-\k^2^N,<i>N</i>')cobalt(II) chloride
monohydrate
;
_space_group_IT_number 14
_symmetry_cell_setting monoclinic
_symmetry_space_group_name_Hall '-P 2ybc'
_symmetry_space_group_name_H-M 'P 1 21/c 1'
_atom_sites_solution_hydrogens geom
_atom_sites_solution_primary direct
_atom_sites_solution_secondary difmap
_audit_creation_method SHELXL-97
_cell_angle_alpha 90.00
_cell_angle_beta 103.54(2)
_cell_angle_gamma 90.00
_cell_formula_units_Z 4
_cell_length_a 7.646(4)
_cell_length_b 12.426(6)
_cell_length_c 16.987(8)
_cell_measurement_reflns_used 580
_cell_measurement_temperature 273(2)
_cell_measurement_theta_max 20.072
_cell_measurement_theta_min 2.962
_cell_volume 1569.1(13)
_computing_cell_refinement 'SMART (Siemens, 1996)'
_computing_data_collection 'SMART (Siemens, 1996)'
_computing_data_reduction 'SAINT (Siemens, 1996)'
_computing_molecular_graphics 'SHELXTL (Sheldrick, 2008)'
_computing_publication_material 'SHELXTL (Sheldrick, 2008)'
_computing_structure_refinement 'SHELXL97 (Sheldrick, 2008)'
_computing_structure_solution 'SHELXS97 (Sheldrick, 2008)'
_diffrn_ambient_temperature 273(2)
_diffrn_measured_fraction_theta_full 0.988
_diffrn_measured_fraction_theta_max 0.988
_diffrn_measurement_device_type 'Bruker SMART CCD area-detector'
_diffrn_measurement_method '\f and \w'
_diffrn_radiation_monochromator graphite
_diffrn_radiation_source 'fine-focus sealed tube'
_diffrn_radiation_type MoK\a
_diffrn_radiation_wavelength 0.71073
_diffrn_reflns_av_R_equivalents 0.0796
_diffrn_reflns_av_sigmaI/netI 0.1079
_diffrn_reflns_limit_h_max 5
_diffrn_reflns_limit_h_min -9
_diffrn_reflns_limit_k_max 14
_diffrn_reflns_limit_k_min -10
_diffrn_reflns_limit_l_max 20
_diffrn_reflns_limit_l_min -17
_diffrn_reflns_number 6533
_diffrn_reflns_theta_full 25.04
_diffrn_reflns_theta_max 25.04
_diffrn_reflns_theta_min 2.05
_exptl_absorpt_coefficient_mu 1.449
_exptl_absorpt_correction_T_max 0.7704
_exptl_absorpt_correction_T_min 0.6162
_exptl_absorpt_correction_type multi-scan
_exptl_absorpt_process_details '(SADABS; Sheldrick, 1996)'
_exptl_crystal_colour blue
_exptl_crystal_density_diffrn 1.617
_exptl_crystal_density_method 'not measured'
_exptl_crystal_description block
_exptl_crystal_F_000 780
_exptl_crystal_size_max 0.37
_exptl_crystal_size_mid 0.25
_exptl_crystal_size_min 0.19
_refine_diff_density_max 0.670
_refine_diff_density_min -0.557
_refine_ls_extinction_method none
_refine_ls_goodness_of_fit_ref 1.036
_refine_ls_hydrogen_treatment constr
_refine_ls_matrix_type full
_refine_ls_number_parameters 198
_refine_ls_number_reflns 2733
_refine_ls_number_restraints 13
_refine_ls_restrained_S_all 1.034
_refine_ls_R_factor_all 0.1286
_refine_ls_R_factor_gt 0.0713
_refine_ls_shift/su_max 0.000
_refine_ls_shift/su_mean 0.000
_refine_ls_structure_factor_coef Fsqd
_refine_ls_weighting_details 'calc w=1/[\s^2^(Fo^2^)+(0.0517P)^2^+4.0479P] where P=(Fo^2^+2Fc^2^)/3'
_refine_ls_weighting_scheme calc
_refine_ls_wR_factor_gt 0.1468
_refine_ls_wR_factor_ref 0.1769
_reflns_number_gt 1564
_reflns_number_total 2733
_reflns_threshold_expression I>2\s(I)
_cod_data_source_file cv2481.cif
_cod_data_source_block I
_cod_depositor_comments
;
The following automatic conversions were performed:
'_symmetry_cell_setting' value 'Monoclinic' changed to 'monoclinic'
according to '/home/saulius/struct/CIF-dictionaries/cif_core.dic'
dictionary named 'cif_core.dic' version 2.4.1 from 2010-06-29.

Automatic conversion script
Id: cif_fix_enum 1527 2010-12-29 10:47:43Z saulius 

The following automatic conversions were performed:

'_symmetry_cell_setting' value 'Monoclinic' changed to 'monoclinic'
according to /home/saulius/struct/CIF-dictionaries/cif_core.dic
dictionary named 'cif_core.dic' version 2.4.1 from 2010-06-29.

Automatic conversion script
Id: cif_fix_values 1715 2011-07-08 13:25:40Z adriana 
;
_cod_original_sg_symbol_H-M 'P 21/c'
_cod_database_code 2220467
_cod_database_fobs_code 2220467

loop_
_symmetry_equiv_pos_as_xyz
'x, y, z'
'-x, y+1/2, -z+1/2'
'-x, -y, -z'
'x, -y-1/2, z-1/2'

loop_
_atom_site_type_symbol
_atom_site_label
_atom_site_fract_x
_atom_site_fract_y
_atom_site_fract_z
_atom_site_U_iso_or_equiv
_atom_site_adp_type
_atom_site_calc_flag
_atom_site_refinement_flags
_atom_site_occupancy
_atom_site_disorder_assembly
_atom_site_disorder_group
Co Co1 0.75359(13) 0.66886(9) 0.99070(6) 0.0342(3) Uani d . 1 . .
Cl Cl1 0.6997(3) 0.49910(16) 0.91423(11) 0.0431(5) Uani d . 1 . .
Cl Cl2 0.8145(3) 0.34056(18) 1.16347(12) 0.0536(6) Uani d D 1 . .
N N1 0.6918(8) 0.7697(5) 0.8867(4) 0.0360(15) Uani d . 1 . .
N N2 0.7887(8) 0.8255(5) 1.0452(4) 0.0405(16) Uani d . 1 . .
O O1 0.8190(8) 0.5892(4) 1.1032(3) 0.0478(15) Uani d D 1 . .
H H1A 0.9003 0.5920 1.1469 0.15(6) Uiso d RD 1 . .
H H1B 0.7797 0.5251 1.0958 0.10(4) Uiso d RD 1 . .
O O2 0.4845(7) 0.6729(4) 0.9965(3) 0.0459(13) Uani d D 1 . .
H H2A 0.4527 0.6214 1.0231 0.06(3) Uiso d RD 1 . .
H H2B 0.4185 0.6755 0.9488 0.05(3) Uiso d RD 1 . .
O O3 1.0230(7) 0.6657(4) 0.9883(3) 0.0456(14) Uani d D 1 . .
H H3A 1.0372 0.6788 0.9411 0.05(3) Uiso d RD 1 . .
H H3B 1.1121 0.6289 1.0137 0.09(4) Uiso d RD 1 . .
O O4 1.1261(10) 0.6517(6) 1.2062(4) 0.075(2) Uani d D 1 . .
H H4A 1.1566 0.7013 1.2412 0.06(3) Uiso d RD 1 . .
H H4B 1.2171 0.6296 1.1901 0.16(7) Uiso d RD 1 . .
C C1 0.6476(11) 0.7393(8) 0.8103(5) 0.049(2) Uani d . 1 . .
H H1 0.6394 0.6664 0.7979 0.059 Uiso d R 1 . .
C C2 0.6123(11) 0.8160(7) 0.7468(5) 0.050(2) Uani d . 1 . .
H H2 0.5810 0.7933 0.6931 0.060 Uiso d R 1 . .
C C3 0.6243(11) 0.9222(7) 0.7645(5) 0.052(2) Uani d . 1 . .
H H3 0.6017 0.9726 0.7228 0.062 Uiso d R 1 . .
C C4 0.6706(11) 0.9573(7) 0.8456(5) 0.046(2) Uani d . 1 . .
C C5 0.7032(10) 0.8787(6) 0.9056(5) 0.037(2) Uani d . 1 . .
C C6 0.7525(9) 0.9047(6) 0.9885(5) 0.0338(17) Uani d . 1 . .
C C7 0.7636(10) 1.0150(7) 1.0107(5) 0.044(2) Uani d . 1 . .
C C8 0.8142(12) 1.0398(8) 1.0931(6) 0.062(3) Uani d . 1 . .
H H8 0.8232 1.1111 1.1102 0.075 Uiso d R 1 . .
C C9 0.8501(13) 0.9583(8) 1.1481(6) 0.062(3) Uani d . 1 . .
H H9 0.8841 0.9740 1.2031 0.074 Uiso d R 1 . .
C C10 0.8363(10) 0.8527(7) 1.1225(5) 0.049(2) Uani d . 1 . .
H H10 0.8616 0.7985 1.1612 0.058 Uiso d R 1 . .
C C11 0.6849(12) 1.0667(7) 0.8682(6) 0.058(3) Uani d . 1 . .
H H11 0.6645 1.1199 0.8285 0.070 Uiso d R 1 . .
C C12 0.7284(13) 1.0944(7) 0.9475(6) 0.063(3) Uani d . 1 . .
H H12 0.7357 1.1669 0.9614 0.075 Uiso d R 1 . .

loop_
_atom_site_aniso_label
_atom_site_aniso_U_11
_atom_site_aniso_U_22
_atom_site_aniso_U_33
_atom_site_aniso_U_12
_atom_site_aniso_U_13
_atom_site_aniso_U_23
Co1 0.0399(6) 0.0288(6) 0.0335(6) -0.0003(5) 0.0080(4) 0.0012(5)
Cl1 0.0576(13) 0.0299(11) 0.0394(12) -0.0009(9) 0.0068(9) -0.0034(10)
Cl2 0.0673(14) 0.0495(14) 0.0443(12) 0.0020(11) 0.0133(10) 0.0060(12)
N1 0.040(4) 0.033(4) 0.036(4) 0.000(3) 0.011(3) 0.002(3)
N2 0.043(4) 0.034(4) 0.045(4) -0.001(3) 0.009(3) -0.003(4)
O1 0.068(4) 0.040(4) 0.034(3) -0.006(3) 0.009(3) 0.002(3)
O2 0.050(3) 0.042(4) 0.048(3) 0.000(3) 0.016(3) 0.004(3)
O3 0.043(3) 0.055(4) 0.042(3) 0.006(3) 0.015(2) 0.007(3)
O4 0.080(5) 0.080(5) 0.058(4) 0.008(4) 0.001(4) -0.028(4)
C1 0.058(6) 0.059(6) 0.030(5) 0.005(4) 0.010(4) 0.004(4)
C2 0.061(6) 0.055(6) 0.032(4) 0.003(4) 0.008(4) 0.004(4)
C3 0.062(6) 0.040(6) 0.052(6) 0.003(4) 0.012(4) 0.005(5)
C4 0.046(5) 0.044(6) 0.047(5) 0.005(4) 0.009(4) 0.006(4)
C5 0.036(4) 0.025(4) 0.055(6) 0.000(3) 0.018(4) -0.009(4)
C6 0.038(4) 0.022(4) 0.042(5) -0.001(3) 0.010(3) -0.001(4)
C7 0.043(5) 0.032(5) 0.057(6) 0.001(4) 0.013(4) -0.005(4)
C8 0.078(7) 0.034(6) 0.074(7) -0.002(5) 0.014(5) -0.023(5)
C9 0.080(7) 0.045(6) 0.059(6) -0.001(5) 0.016(5) -0.021(5)
C10 0.053(5) 0.054(6) 0.038(5) 0.004(4) 0.009(4) -0.004(5)
C11 0.072(7) 0.038(6) 0.062(7) 0.009(5) 0.012(5) 0.020(5)
C12 0.075(7) 0.030(5) 0.082(7) 0.002(5) 0.013(5) 0.004(6)

loop_
_atom_type_symbol
_atom_type_description
_atom_type_scat_dispersion_real
_atom_type_scat_dispersion_imag
_atom_type_scat_source
C C 0.0033 0.0016 'International Tables Vol C Tables 4.2.6.8 and 6.1.1.4'
H H 0.0000 0.0000 'International Tables Vol C Tables 4.2.6.8 and 6.1.1.4'
N N 0.0061 0.0033 'International Tables Vol C Tables 4.2.6.8 and 6.1.1.4'
O O 0.0106 0.0060 'International Tables Vol C Tables 4.2.6.8 and 6.1.1.4'
Cl Cl 0.1484 0.1585 'International Tables Vol C Tables 4.2.6.8 and 6.1.1.4'
Co Co 0.3494 0.9721 'International Tables Vol C Tables 4.2.6.8 and 6.1.1.4'

loop_
_geom_angle_atom_site_label_1
_geom_angle_atom_site_label_2
_geom_angle_atom_site_label_3
_geom_angle_site_symmetry_1
_geom_angle_site_symmetry_3
_geom_angle
_geom_angle_publ_flag
O3 Co1 O2 . . 178.4(2) ?
O3 Co1 O1 . . 89.0(2) ?
O2 Co1 O1 . . 89.7(2) ?
O3 Co1 N1 . . 91.3(2) ?
O2 Co1 N1 . . 89.8(2) ?
O1 Co1 N1 . . 171.9(2) ?
O3 Co1 N2 . . 90.1(2) ?
O2 Co1 N2 . . 89.0(2) ?
O1 Co1 N2 . . 93.2(2) ?
N1 Co1 N2 . . 78.8(2) ?
C1 N1 C5 . . 119.6(7) ?
C1 N1 Co1 . . 127.3(6) ?
C5 N1 Co1 . . 113.1(5) ?
C10 N2 C6 . . 118.8(7) ?
C10 N2 Co1 . . 129.7(6) ?
C6 N2 Co1 . . 111.5(5) ?
Co1 O1 H1A . . 138.0 ?
Co1 O1 H1B . . 107.8 ?
H1A O1 H1B . . 109.2 ?
Co1 O2 H2A . . 114.5 ?
Co1 O2 H2B . . 109.1 ?
H2A O2 H2B . . 110.8 ?
Co1 O3 H3A . . 111.3 ?
Co1 O3 H3B . . 133.1 ?
H3A O3 H3B . . 108.6 ?
H4A O4 H4B . . 110.4 ?
N1 C1 C2 . . 121.2(8) ?
N1 C1 H1 . . 119.4 ?
C2 C1 H1 . . 119.4 ?
C3 C2 C1 . . 119.7(8) ?
C3 C2 H2 . . 120.2 ?
C1 C2 H2 . . 120.2 ?
C2 C3 C4 . . 120.5(8) ?
C2 C3 H3 . . 119.7 ?
C4 C3 H3 . . 119.7 ?
C5 C4 C3 . . 117.4(8) ?
C5 C4 C11 . . 119.3(8) ?
C3 C4 C11 . . 123.3(8) ?
N1 C5 C4 . . 121.6(8) ?
N1 C5 C6 . . 116.3(7) ?
C4 C5 C6 . . 122.0(7) ?
N2 C6 C5 . . 120.3(7) ?
N2 C6 C7 . . 121.4(7) ?
C5 C6 C7 . . 118.3(7) ?
C8 C7 C6 . . 117.7(8) ?
C8 C7 C12 . . 123.8(8) ?
C6 C7 C12 . . 118.4(8) ?
C9 C8 C7 . . 119.2(8) ?
C9 C8 H8 . . 120.4 ?
C7 C8 H8 . . 120.4 ?
C8 C9 C10 . . 120.2(9) ?
C8 C9 H9 . . 119.9 ?
C10 C9 H9 . . 119.9 ?
N2 C10 C9 . . 122.7(9) ?
N2 C10 H10 . . 118.7 ?
C9 C10 H10 . . 118.7 ?
C12 C11 C4 . . 120.0(8) ?
C12 C11 H11 . . 120.0 ?
C4 C11 H11 . . 120.0 ?
C11 C12 C7 . . 121.9(9) ?
C11 C12 H12 . . 119.1 ?
C7 C12 H12 . . 119.1 ?

loop_
_geom_bond_atom_site_label_1
_geom_bond_atom_site_label_2
_geom_bond_site_symmetry_2
_geom_bond_distance
_geom_bond_publ_flag
Co1 O3 . 2.071(5) ?
Co1 O2 . 2.084(5) ?
Co1 O1 . 2.106(5) ?
Co1 N1 . 2.127(6) ?
Co1 N2 . 2.145(7) ?
Co1 Cl1 . 2.461(2) ?
N1 C1 . 1.317(9) ?
N1 C5 . 1.390(9) ?
N2 C10 . 1.321(9) ?
N2 C6 . 1.361(9) ?
O1 H1A . 0.8500 ?
O1 H1B . 0.8501 ?
O2 H2A . 0.8500 ?
O2 H2B . 0.8498 ?
O3 H3A . 0.8500 ?
O3 H3B . 0.8500 ?
O4 H4A . 0.8500 ?
O4 H4B . 0.8500 ?
C1 C2 . 1.420(10) ?
C1 H1 . 0.9300 ?
C2 C3 . 1.350(10) ?
C2 H2 . 0.9301 ?
C3 C4 . 1.410(10) ?
C3 H3 . 0.9300 ?
C4 C5 . 1.390(10) ?
C4 C11 . 1.410(10) ?
C5 C6 . 1.410(10) ?
C6 C7 . 1.420(10) ?
C7 C8 . 1.400(10) ?
C7 C12 . 1.440(10) ?
C8 C9 . 1.360(10) ?
C8 H8 . 0.9301 ?
C9 C10 . 1.380(10) ?
C9 H9 . 0.9301 ?
C10 H10 . 0.9300 ?
C11 C12 . 1.360(10) ?
C11 H11 . 0.9300 ?
C12 H12 . 0.9300 ?

loop_
_geom_hbond_atom_site_label_D
_geom_hbond_atom_site_label_H
_geom_hbond_atom_site_label_A
_geom_hbond_site_symmetry_A
_geom_hbond_distance_DH
_geom_hbond_distance_HA
_geom_hbond_distance_DA
_geom_hbond_angle_DHA
O1 H1A O4 . 0.85 1.93 2.693(9) 148.50
O1 H1B Cl2 . 0.85 2.55 3.258(6) 141.22
O2 H2A Cl1 3_667 0.85 2.31 3.139(6) 166.35
O2 H2B Cl2 3_667 0.85 2.29 3.119(6) 164.31
O3 H3A Cl2 3_767 0.85 2.33 3.114(6) 153.01
O3 H3B Cl1 3_767 0.85 2.30 3.128(6) 166.26
O4 H4A Cl2 2_757 0.85 2.34 3.185(8) 169.75
O4 H4B Cl1 3_767 0.85 2.58 3.278(8) 140.74
